data_7707335
loop_
_publ_author_name
'Cui, Ruoyu'
'Niu, Helin'
'Sheng, Enhong'

_publ_section_title
;
 Coordination-induced spontaneous resolution of a TPPE-based MOF and its
 use as a crystalline sponge in guest determination.
;
_journal_issue 21
_journal_name_full 'Dalton transactions (Cambridge, England : 2003)'
_journal_page_first 7186
_journal_page_last 7190
_journal_paper_doi 10.1039/d1dt00928a
_journal_volume 50
_journal_year 2021
_chemical_absolute_configuration ad
_chemical_formula_moiety 'C46 H32 Cl2 Co N4, 4(C4 H10 O)'
_chemical_formula_sum 'C62 H72 Cl2 Co N4 O4'
_chemical_formula_weight 1067.06
_space_group_crystal_system orthorhombic
_space_group_IT_number 23
_space_group_name_Hall 'I 2 2'
_space_group_name_H-M_alt 'I 2 2 2'
_atom_sites_solution_hydrogens geom
_atom_sites_solution_primary dual
_audit_creation_date 2020-12-11
_audit_creation_method
;
Olex2 1.3
(compiled 2020.11.12 svn.r5f609507 for OlexSys, GUI svn.r6226)
;
_audit_update_record
;
2021-04-30 deposited with the CCDC.	2021-05-05 downloaded from the CCDC.
;
_cell_angle_alpha 90
_cell_angle_beta 90
_cell_angle_gamma 90
_cell_formula_units_Z 2
_cell_length_a 12.130(5)
_cell_length_b 14.882(7)
_cell_length_c 16.881(7)
_cell_measurement_reflns_used 1028
_cell_measurement_temperature 298(2)
_cell_measurement_theta_max 23.00
_cell_measurement_theta_min 2.74
_cell_volume 3047(2)
_computing_molecular_graphics 'Olex2 1.3 (Dolomanov et al., 2009)'
_computing_publication_material 'Olex2 1.3 (Dolomanov et al., 2009)'
_computing_structure_refinement 'XL  (Sheldrick, 2008)'
_computing_structure_solution 'SHELXT 2018/2 (Sheldrick, 2018)'
_diffrn_ambient_temperature 298(2)
_diffrn_measured_fraction_theta_full 0.981
_diffrn_measured_fraction_theta_max 0.980
_diffrn_measurement_device_type 'CCD area detector'
_diffrn_measurement_method 'phi and omega scans'
_diffrn_radiation_monochromator graphite
_diffrn_radiation_type MoK\a
_diffrn_radiation_wavelength 0.71073
_diffrn_reflns_av_R_equivalents 0.0519
_diffrn_reflns_av_unetI/netI 0.0754
_diffrn_reflns_Laue_measured_fraction_full 0.981
_diffrn_reflns_Laue_measured_fraction_max 0.980
_diffrn_reflns_limit_h_max 13
_diffrn_reflns_limit_h_min -11
_diffrn_reflns_limit_k_max 13
_diffrn_reflns_limit_k_min -17
_diffrn_reflns_limit_l_max 19
_diffrn_reflns_limit_l_min -19
_diffrn_reflns_number 5210
_diffrn_reflns_point_group_measured_fraction_full 0.966
_diffrn_reflns_point_group_measured_fraction_max 0.965
_diffrn_reflns_theta_full 24.191
_diffrn_reflns_theta_max 24.191
_diffrn_reflns_theta_min 2.067
_diffrn_source_current 30.0
_diffrn_source_power 1.5
_diffrn_source_voltage 50.0
_exptl_absorpt_coefficient_mu 0.416
_exptl_absorpt_correction_type none
_exptl_crystal_colour deep-red
_exptl_crystal_density_diffrn 1.163
_exptl_crystal_description rectangle
_exptl_crystal_F_000 1130
_refine_diff_density_max 0.489
_refine_diff_density_min -0.417
_refine_diff_density_rms 0.133
_refine_ls_abs_structure_details
;
 Flack x determined using 540 quotients [(I+)-(I-)]/[(I+)+(I-)]
 (Parsons, Flack and Wagner, Acta Cryst. B69 (2013) 249-259).
;
_refine_ls_abs_structure_Flack 0.06(3)
_refine_ls_extinction_method none
_refine_ls_goodness_of_fit_ref 1.043
_refine_ls_hydrogen_treatment constr
_refine_ls_matrix_type full
_refine_ls_number_parameters 138
_refine_ls_number_reflns 2377
_refine_ls_number_restraints 9
_refine_ls_restrained_S_all 1.047
_refine_ls_R_factor_all 0.0944
_refine_ls_R_factor_gt 0.0648
_refine_ls_shift/su_max 0.000
_refine_ls_shift/su_mean 0.000
_refine_ls_structure_factor_coef Fsqd
_refine_ls_weighting_details 'w=1/[\s^2^(Fo^2^)+(0.1195P)^2^] where P=(Fo^2^+2Fc^2^)/3'
_refine_ls_weighting_scheme calc
_refine_ls_wR_factor_gt 0.1717
_refine_ls_wR_factor_ref 0.1924
_reflns_Friedel_coverage 0.739
_reflns_Friedel_fraction_full 0.947
_reflns_Friedel_fraction_max 0.947
_reflns_number_gt 1743
_reflns_number_total 2377
_reflns_threshold_expression 'I > 2\s(I)'
_cod_data_source_file d1dt00928a2.cif
_cod_data_source_block 1P-S-2-butanol
_cod_depositor_comments 'Adding full bibliography for 7707332--7707338.cif.'
_cod_database_code 7707335
_shelx_shelxl_version_number 2014/7
_shelx_space_group_comment
;
The symmetry employed for this shelxl refinement is uniquely defined
by the following loop, which should always be used as a source of
symmetry information in preference to the above space-group names.
They are only intended as comments.
;
_olex2_refinement_description
;
1. Fixed Uiso
 At 1.2 times of:
  All C(H) groups, All C(H,H) groups
 At 1.5 times of:
  All C(H,H,H) groups, All O(H) groups
2. Restrained distances
 C7-C3
 2.48 with sigma of 0.02
 C45-C7
 1.53 with sigma of 0.01
 C45-C4
 2.48 with sigma of 0.02
 C7-C4
 1.53 with sigma of 0.01
 C4-C3
 1.53 with sigma of 0.01
 O1-C7
 1.41 with sigma of 0.01
 C45-C4 \\sim C7-C3
 with sigma of 0.01
 C45-O1 \\sim O1-C4
 with sigma of 0.02
3. Restrained planarity
 C3, C4, C7, C45
 with sigma of 0.1
4. Uiso/Uaniso restraints and constraints
Uiso(C45) = Uiso(C7) = Uiso(O1) = Uiso(C4) = Uiso(C3)
5.a Ternary CH refined with riding coordinates:
 C7(H7)
5.b Secondary CH2 refined with riding coordinates:
 C4(H4A,H4B)
5.c Me refined with riding coordinates:
 C3(H3A,H3B,H3C), C45(H45A,H45B,H45C)
5.d Aromatic/amide H refined with riding coordinates:
 C007(H007), C008(H008), C00A(H00A), C00B(H00B), C00C(H00C), C00D(H00D),
 C00E(H00E), C00F(H00F)
5.e Tetrahedral OH refined with riding coordinates:
 O1(H1)
;
_olex2_submission_special_instructions 'No special instructions were received'

loop_
_space_group_symop_operation_xyz
'x, y, z'
'-x, -y, z'
'-x, y, -z'
'x, -y, -z'
'x+1/2, y+1/2, z+1/2'
'-x+1/2, -y+1/2, z+1/2'
'-x+1/2, y+1/2, -z+1/2'
'x+1/2, -y+1/2, -z+1/2'

loop_
_atom_site_label
_atom_site_type_symbol
_atom_site_fract_x
_atom_site_fract_y
_atom_site_fract_z
_atom_site_U_iso_or_equiv
_atom_site_adp_type
_atom_site_occupancy
_atom_site_site_symmetry_order
_atom_site_calc_flag
_atom_site_refinement_flags_posn
_atom_site_refinement_flags_adp
_atom_site_refinement_flags_occupancy
_atom_site_disorder_assembly
_atom_site_disorder_group
Co01 Co 0.5000 0.5000 1.0000 0.0337(5) Uani 1 4 d S T P . .
Cl02 Cl 0.30210(18) 0.5000 1.0000 0.0469(7) Uani 1 2 d S T P . .
N003 N 0.4984(9) 0.3977(4) 0.9063(3) 0.0427(13) Uani 1 1 d . . . . .
C004 C 0.5009(10) 0.0992(4) 0.5746(3) 0.0369(14) Uani 1 1 d . . . . .
C005 C 0.4976(12) 0.2739(5) 0.7776(3) 0.0420(16) Uani 1 1 d . . . . .
C006 C 0.5000 0.0446(6) 0.5000 0.037(2) Uani 1 2 d S T P . .
C007 C 0.5690(8) 0.3290(7) 0.9015(4) 0.059(3) Uani 1 1 d . . . . .
H007 H 0.6211 0.3230 0.9416 0.071 Uiso 1 1 calc R U . . .
C008 C 0.4237(8) 0.3463(8) 0.7831(4) 0.069(3) Uani 1 1 d . . . . .
H008 H 0.3732 0.3554 0.7424 0.083 Uiso 1 1 calc R U . . .
C009 C 0.4992(12) 0.2138(5) 0.7093(3) 0.0444(16) Uani 1 1 d . . . . .
C00A C 0.4237(7) 0.4041(7) 0.8467(4) 0.058(2) Uani 1 1 d . . . . .
H00A H 0.3707 0.4492 0.8489 0.069 Uiso 1 1 calc R U . . .
C00B C 0.5701(9) 0.2665(6) 0.8415(5) 0.064(3) Uani 1 1 d . . . . .
H00B H 0.6197 0.2188 0.8435 0.076 Uiso 1 1 calc R U . . .
C00C C 0.5849(8) 0.0998(7) 0.6272(4) 0.060(3) Uani 1 1 d . . . . .
H00C H 0.6443 0.0613 0.6195 0.072 Uiso 1 1 calc R U . . .
C00D C 0.5846(8) 0.1567(8) 0.6928(4) 0.069(3) Uani 1 1 d . . . . .
H00D H 0.6450 0.1558 0.7267 0.083 Uiso 1 1 calc R U . . .
C00E C 0.4121(9) 0.1536(8) 0.5918(6) 0.079(4) Uani 1 1 d . . . . .
H00E H 0.3509 0.1517 0.5588 0.095 Uiso 1 1 calc R U . . .
C00F C 0.4105(9) 0.2106(8) 0.6559(6) 0.081(4) Uani 1 1 d . . . . .
H00F H 0.3497 0.2476 0.6641 0.097 Uiso 1 1 calc R U . . .
C3 C 0.242(4) 0.471(3) 0.319(3) 0.60(2) Uiso 1 1 d D . . . .
H3A H 0.1963 0.5152 0.2946 0.896 Uiso 1 1 calc R U . . .
H3B H 0.3011 0.4994 0.3471 0.896 Uiso 1 1 calc R U . . .
H3C H 0.2719 0.4317 0.2792 0.896 Uiso 1 1 calc R U . . .
C4 C 0.173(3) 0.415(4) 0.378(3) 0.60(2) Uiso 1 1 d D . . . .
H4A H 0.1420 0.4527 0.4189 0.717 Uiso 1 1 calc R U . . .
H4B H 0.1127 0.3845 0.3505 0.717 Uiso 1 1 calc R U . . .
C7 C 0.254(3) 0.347(3) 0.412(4) 0.60(2) Uiso 1 1 d D . . . .
H7 H 0.2626 0.3036 0.3689 0.717 Uiso 1 1 calc R U . . .
C45 C 0.191(5) 0.293(3) 0.473(3) 0.60(2) Uiso 1 1 d D . . . .
H45A H 0.1190 0.2797 0.4536 0.896 Uiso 1 1 calc R U . . .
H45B H 0.2300 0.2383 0.4841 0.896 Uiso 1 1 calc R U . . .
H45C H 0.1851 0.3276 0.5213 0.896 Uiso 1 1 calc R U . . .
O1 O 0.362(4) 0.376(3) 0.425(3) 0.60(2) Uiso 1 1 d D . . . .
H1 H 0.4055 0.3393 0.4067 0.896 Uiso 1 1 calc R U . . .

loop_
_atom_site_aniso_label
_atom_site_aniso_U_11
_atom_site_aniso_U_22
_atom_site_aniso_U_33
_atom_site_aniso_U_23
_atom_site_aniso_U_13
_atom_site_aniso_U_12
Co01 0.0523(10) 0.0319(10) 0.0170(7) 0.000 0.000 0.000
Cl02 0.0513(13) 0.0535(16) 0.0358(11) -0.002(2) 0.000 0.000
N003 0.057(3) 0.043(3) 0.028(2) -0.006(2) -0.003(4) 0.006(6)
C004 0.057(4) 0.030(3) 0.024(3) -0.002(2) 0.000(5) 0.002(7)
C005 0.052(4) 0.039(4) 0.035(3) -0.011(3) -0.004(6) 0.011(8)
C006 0.052(5) 0.032(4) 0.027(4) 0.000 0.009(8) 0.000
C007 0.069(6) 0.071(7) 0.038(4) -0.015(4) -0.023(4) 0.019(5)
C008 0.069(6) 0.098(8) 0.041(4) -0.032(5) -0.022(4) 0.022(6)
C009 0.057(4) 0.045(4) 0.032(3) -0.011(3) -0.006(6) 0.003(8)
C00A 0.066(6) 0.064(6) 0.043(4) -0.026(4) -0.014(4) 0.023(5)
C00B 0.088(7) 0.052(6) 0.050(5) -0.022(5) -0.017(5) 0.027(5)
C00C 0.068(6) 0.067(7) 0.044(4) -0.027(4) -0.010(4) 0.025(6)
C00D 0.060(6) 0.107(9) 0.041(4) -0.034(5) -0.022(4) 0.038(6)
C00E 0.074(7) 0.088(8) 0.076(6) -0.052(6) -0.044(6) 0.031(7)
C00F 0.068(7) 0.106(9) 0.070(6) -0.056(6) -0.024(6) 0.040(7)

loop_
_atom_type_symbol
_atom_type_description
_atom_type_scat_dispersion_real
_atom_type_scat_dispersion_imag
_atom_type_scat_source
C C 0.0033 0.0016 'International Tables Vol C Tables 4.2.6.8 and 6.1.1.4'
H H 0.0000 0.0000 'International Tables Vol C Tables 4.2.6.8 and 6.1.1.4'
Cl Cl 0.1484 0.1585 'International Tables Vol C Tables 4.2.6.8 and 6.1.1.4'
Co Co 0.3494 0.9721 'International Tables Vol C Tables 4.2.6.8 and 6.1.1.4'
N N 0.0061 0.0033 'International Tables Vol C Tables 4.2.6.8 and 6.1.1.4'
O O 0.0106 0.0060 'International Tables Vol C Tables 4.2.6.8 and 6.1.1.4'

loop_
_geom_angle_atom_site_label_1
_geom_angle_atom_site_label_2
_geom_angle_atom_site_label_3
_geom_angle
_geom_angle_site_symmetry_1
_geom_angle_site_symmetry_3
_geom_angle_publ_flag
Cl02 Co01 Cl02 180.0 2_665 . ?
N003 Co01 Cl02 90.5(3) 3_657 . ?
N003 Co01 Cl02 90.5(3) 4_567 2_665 ?
N003 Co01 Cl02 89.5(3) 3_657 2_665 ?
N003 Co01 Cl02 90.5(3) 2_665 . ?
N003 Co01 Cl02 89.5(3) . . ?
N003 Co01 Cl02 90.5(3) . 2_665 ?
N003 Co01 Cl02 89.5(3) 4_567 . ?
N003 Co01 Cl02 89.5(3) 2_665 2_665 ?
N003 Co01 N003 179.0(6) 3_657 2_665 ?
N003 Co01 N003 92.2(3) 4_567 2_665 ?
N003 Co01 N003 87.8(3) 2_665 . ?
N003 Co01 N003 179.0(6) 4_567 . ?
N003 Co01 N003 92.2(3) 3_657 . ?
N003 Co01 N003 87.8(3) 4_567 3_657 ?
C007 N003 Co01 124.6(6) . . ?
C007 N003 C00A 115.9(6) . . ?
C00A N003 Co01 119.5(6) . . ?
C00C C004 C006 124.1(8) . . ?
C00C C004 C00E 116.6(6) . . ?
C00E C004 C006 119.3(8) . . ?
C008 C005 C009 122.0(7) . . ?
C00B C005 C008 114.3(6) . . ?
C00B C005 C009 123.7(8) . . ?
C004 C006 C004 114.3(7) 3_656 . ?
C006 C006 C004 122.8(4) 2_655 . ?
C006 C006 C004 122.8(4) 2_655 3_656 ?
N003 C007 H007 117.7 . . ?
N003 C007 C00B 124.6(7) . . ?
C00B C007 H007 117.7 . . ?
C005 C008 H008 119.0 . . ?
C00A C008 C005 122.0(8) . . ?
C00A C008 H008 119.0 . . ?
C00D C009 C005 123.4(9) . . ?
C00D C009 C00F 115.4(7) . . ?
C00F C009 C005 121.2(9) . . ?
N003 C00A C008 122.3(8) . . ?
N003 C00A H00A 118.8 . . ?
C008 C00A H00A 118.8 . . ?
C005 C00B H00B 119.7 . . ?
C007 C00B C005 120.6(8) . . ?
C007 C00B H00B 119.7 . . ?
C004 C00C H00C 119.2 . . ?
C004 C00C C00D 121.5(8) . . ?
C00D C00C H00C 119.2 . . ?
C009 C00D C00C 122.8(8) . . ?
C009 C00D H00D 118.6 . . ?
C00C C00D H00D 118.6 . . ?
C004 C00E H00E 118.7 . . ?
C00F C00E C004 122.6(9) . . ?
C00F C00E H00E 118.7 . . ?
C009 C00F H00F 119.5 . . ?
C00E C00F C009 121.0(9) . . ?
C00E C00F H00F 119.5 . . ?
H3A C3 H3B 109.5 . . ?
H3A C3 H3C 109.5 . . ?
H3B C3 H3C 109.5 . . ?
C4 C3 H3A 109.5 . . ?
C4 C3 H3B 109.5 . . ?
C4 C3 H3C 109.5 . . ?
C3 C4 H4A 110.9 . . ?
C3 C4 H4B 110.9 . . ?
H4A C4 H4B 108.9 . . ?
C7 C4 C3 104.4(15) . . ?
C7 C4 H4A 110.9 . . ?
C7 C4 H4B 110.9 . . ?
C4 C7 H7 102.6 . . ?
C45 C7 C4 106.6(16) . . ?
C45 C7 H7 102.6 . . ?
O1 C7 C4 117(4) . . ?
O1 C7 H7 102.6 . . ?
O1 C7 C45 122(4) . . ?
C7 C45 H45A 109.5 . . ?
C7 C45 H45B 109.5 . . ?
C7 C45 H45C 109.5 . . ?
H45A C45 H45B 109.5 . . ?
H45A C45 H45C 109.5 . . ?
H45B C45 H45C 109.5 . . ?
C7 O1 H1 109.5 . . ?

loop_
_geom_bond_atom_site_label_1
_geom_bond_atom_site_label_2
_geom_bond_distance
_geom_bond_site_symmetry_2
_geom_bond_publ_flag
Co01 Cl02 2.401(2) . ?
Co01 Cl02 2.401(2) 2_665 ?
Co01 N003 2.195(5) 4_567 ?
Co01 N003 2.195(5) 3_657 ?
Co01 N003 2.195(5) 2_665 ?
Co01 N003 2.195(5) . ?
N003 C007 1.337(12) . ?
N003 C00A 1.357(11) . ?
C004 C006 1.500(7) . ?
C004 C00C 1.351(13) . ?
C004 C00E 1.378(15) . ?
C005 C008 1.405(14) . ?
C005 C009 1.459(8) . ?
C005 C00B 1.396(13) . ?
C006 C004 1.500(7) 3_656 ?
C006 C006 1.328(18) 2_655 ?
C007 H007 0.9300 . ?
C007 C00B 1.375(12) . ?
C008 H008 0.9300 . ?
C008 C00A 1.376(11) . ?
C009 C00D 1.369(15) . ?
C009 C00F 1.404(15) . ?
C00A H00A 0.9300 . ?
C00B H00B 0.9300 . ?
C00C H00C 0.9300 . ?
C00C C00D 1.393(12) . ?
C00D H00D 0.9300 . ?
C00E H00E 0.9300 . ?
C00E C00F 1.376(12) . ?
C00F H00F 0.9300 . ?
C3 H3A 0.9600 . ?
C3 H3B 0.9600 . ?
C3 H3C 0.9600 . ?
C3 C4 1.540(14) . ?
C4 H4A 0.9700 . ?
C4 H4B 0.9700 . ?
C4 C7 1.530(14) . ?
C7 H7 0.9800 . ?
C7 C45 1.509(13) . ?
C7 O1 1.401(14) . ?
C45 H45A 0.9600 . ?
C45 H45B 0.9600 . ?
C45 H45C 0.9600 . ?
O1 H1 0.8200 . ?

loop_
_geom_torsion_atom_site_label_1
_geom_torsion_atom_site_label_2
_geom_torsion_atom_site_label_3
_geom_torsion_atom_site_label_4
_geom_torsion
_geom_torsion_site_symmetry_1
_geom_torsion_site_symmetry_2
_geom_torsion_site_symmetry_3
_geom_torsion_site_symmetry_4
_geom_torsion_publ_flag
Co01 N003 C007 C00B -177.9(8) . . . . ?
Co01 N003 C00A C008 175.0(8) . . . . ?
N003 C007 C00B C005 3.0(17) . . . . ?
C004 C00C C00D C009 1.5(17) . . . . ?
C004 C00E C00F C009 -2(2) . . . . ?
C005 C008 C00A N003 3.3(17) . . . . ?
C005 C009 C00D C00C -179.9(9) . . . . ?
C005 C009 C00F C00E -179.7(10) . . . . ?
C006 C004 C00C C00D 175.4(9) . . . . ?
C006 C004 C00E C00F -175.0(11) . . . . ?
C007 N003 C00A C008 -3.1(14) . . . . ?
C008 C005 C009 C00D 164.1(12) . . . . ?
C008 C005 C009 C00F -16.5(15) . . . . ?
C008 C005 C00B C007 -2.7(16) . . . . ?
C009 C005 C008 C00A -178.6(9) . . . . ?
C009 C005 C00B C007 175.6(10) . . . . ?
C00A N003 C007 C00B 0.0(15) . . . . ?
C00B C005 C008 C00A -0.3(16) . . . . ?
C00B C005 C009 C00D -14.0(15) . . . . ?
C00B C005 C009 C00F 165.3(12) . . . . ?
C00C C004 C006 C004 -115.4(10) . . . 3_656 ?
C00C C004 C006 C006 64.6(10) . . . 2_655 ?
C00C C004 C00E C00F 4.4(17) . . . . ?
C00D C009 C00F C00E -0.3(18) . . . . ?
C00E C004 C006 C004 63.9(8) . . . 3_656 ?
C00E C004 C006 C006 -116.1(8) . . . 2_655 ?
C00E C004 C00C C00D -3.9(15) . . . . ?
C00F C009 C00D C00C 0.7(17) . . . . ?
C3 C4 C7 C45 177(2) . . . . ?
C3 C4 C7 O1 36(11) . . . . ?
